data_7700615
loop_
_publ_author_name
'Beddoe, Samuel V. F.'
'Lonergan, Rhona F.'
'Pitak, Mateusz B.'
'Price, Jason R.'
'Coles, Simon J.'
'Kitchen, Jonathan A.'
'Keene, Tony D.'

_publ_section_title
;
 All about that base: investigating the role of ligand basicity in pyridyl
 complexes derived from a copper-Schiff base coordination polymer.
;
_journal_issue 41
_journal_name_full 'Dalton transactions (Cambridge, England : 2003)'
_journal_page_first 15553
_journal_page_last 15559
_journal_paper_doi 10.1039/c9dt01527b
_journal_volume 48
_journal_year 2019
_chemical_formula_moiety 'C25 H19 Cu N3 O4'
_chemical_formula_sum 'C25 H19 Cu N3 O4'
_chemical_formula_weight 488.97
_space_group_crystal_system monoclinic
_space_group_IT_number 14
_space_group_name_Hall '-P 2ybc'
_space_group_name_H-M_alt 'P 1 21/c 1'
_symmetry_space_group_name_Hall '-P 2ybc'
_symmetry_space_group_name_H-M 'P 1 21/c 1'
_atom_sites_solution_hydrogens geom
_atom_sites_solution_primary direct
_audit_creation_date 2016-10-01
_audit_creation_method
;
Olex2 1.2
(compiled 2016.09.09 svn.r3337 for OlexSys, GUI svn.r5227)
;
_audit_update_record
;
2019-04-01 deposited with the CCDC.    2019-07-12 downloaded from the CCDC.
;
_cell_angle_alpha 90
_cell_angle_beta 92.298(2)
_cell_angle_gamma 90
_cell_formula_units_Z 4
_cell_length_a 6.42037(13)
_cell_length_b 28.6887(7)
_cell_length_c 11.1669(2)
_cell_measurement_reflns_used 9756
_cell_measurement_temperature 100(2)
_cell_measurement_theta_max 27.4490
_cell_measurement_theta_min 2.3000
_cell_volume 2055.20(7)
_computing_cell_refinement 'CrysAlisPro 1.171.38.41 (Rigaku OD, 2015)'
_computing_data_collection 'CrystalClear-SM Expert 3.1 b27 (Rigaku, 2013)'
_computing_data_reduction 'CrysAlisPro 1.171.38.41 (Rigaku OD, 2015)'
_computing_molecular_graphics 'Olex2 (Dolomanov et al., 2009)'
_computing_publication_material 'Olex2 (Dolomanov et al., 2009)'
_computing_structure_refinement 'ShelXL (Sheldrick, 2015)'
_computing_structure_solution 'ShelXT (Sheldrick, 2015)'
_diffrn_ambient_temperature 100(2)
_diffrn_detector 'CCD area detector'
_diffrn_detector_area_resol_mean 28.5714
_diffrn_detector_type 'Rigaku HG Saturn724+ (2x2 bin mode)'
_diffrn_measured_fraction_theta_full 1.000
_diffrn_measured_fraction_theta_max 0.993
_diffrn_measurement_details
;
List of Runs (angles in degrees, time in seconds):

  # Type    Start    End  Width  t~exp~   \w     \q     \k     \f   Frames
#--------------------------------------------------------------------------
  1  \w   -106.00  74.00   1.00   10.00    --  -16.00   0.00 -30.00  180
  2  \w    -58.00  23.00   1.00   10.00    --  -16.00 -72.00 -90.00   81
  3  \w      8.00  25.00   1.00   10.00    --  -16.00  36.00-150.00   17
  4  \w   -106.00 -90.00   1.00   10.00    --  -16.00 -18.00-180.00   16
;
_diffrn_measurement_device 'four-circle \k diffractometer'
_diffrn_measurement_device_type 'Rigaku AFC12 (Right)'
_diffrn_measurement_method 'profile data from \w-scans'
_diffrn_measurement_specimen_support 'MiTeGen MicroMesh'
_diffrn_orient_matrix_type 'CrysAlisPro convention (1999,Acta A55,543-557)'
_diffrn_orient_matrix_UB_11 -0.0131668000
_diffrn_orient_matrix_UB_12 -0.0057359000
_diffrn_orient_matrix_UB_13 -0.0616084000
_diffrn_orient_matrix_UB_21 -0.0520546000
_diffrn_orient_matrix_UB_22 0.0214839000
_diffrn_orient_matrix_UB_23 -0.0107810000
_diffrn_orient_matrix_UB_31 0.0967151000
_diffrn_orient_matrix_UB_32 0.0107952000
_diffrn_orient_matrix_UB_33 -0.0112729000
_diffrn_radiation_collimation 0.3
_diffrn_radiation_monochromator 'Confocal mirrors, HF Varimax'
_diffrn_radiation_probe x-ray
_diffrn_radiation_type MoK\a
_diffrn_radiation_wavelength 0.71073
_diffrn_reflns_av_R_equivalents 0.0217
_diffrn_reflns_av_unetI/netI 0.0192
_diffrn_reflns_Laue_measured_fraction_full 1.000
_diffrn_reflns_Laue_measured_fraction_max 0.993
_diffrn_reflns_limit_h_max 7
_diffrn_reflns_limit_h_min -8
_diffrn_reflns_limit_k_max 30
_diffrn_reflns_limit_k_min -37
_diffrn_reflns_limit_l_max 14
_diffrn_reflns_limit_l_min -14
_diffrn_reflns_number 14078
_diffrn_reflns_point_group_measured_fraction_full 1.000
_diffrn_reflns_point_group_measured_fraction_max 0.993
_diffrn_reflns_theta_full 26.000
_diffrn_reflns_theta_max 27.481
_diffrn_reflns_theta_min 2.312
_diffrn_source 'Rotating Anode'
_diffrn_source_current 55.0
_diffrn_source_power 2.475
_diffrn_source_target Mo
_diffrn_source_type 'Rotating Anode'
_diffrn_source_voltage 45.0
_exptl_absorpt_coefficient_mu 1.103
_exptl_absorpt_correction_T_max 1.00000
_exptl_absorpt_correction_T_min 0.77887
_exptl_absorpt_correction_type multi-scan
_exptl_absorpt_process_details
'CrysAlisPro 1.171.38.41 (Rigaku Oxford Diffraction, 2015) Empirical absorption correction using spherical harmonics, implemented in SCALE3 ABSPACK scaling algorithm.'
_exptl_crystal_colour orange
_exptl_crystal_colour_primary orange
_exptl_crystal_density_diffrn 1.580
_exptl_crystal_description needle
_exptl_crystal_F_000 1004
_exptl_crystal_recrystallization_method 'Slow diffusion of water vapour into DMSO'
_exptl_crystal_size_max 0.245
_exptl_crystal_size_mid 0.059
_exptl_crystal_size_min 0.055
_refine_diff_density_max 1.083
_refine_diff_density_min -0.411
_refine_diff_density_rms 0.071
_refine_ls_extinction_method none
_refine_ls_goodness_of_fit_ref 1.183
_refine_ls_hydrogen_treatment constr
_refine_ls_matrix_type full
_refine_ls_number_parameters 447
_refine_ls_number_reflns 4691
_refine_ls_number_restraints 919
_refine_ls_restrained_S_all 1.081
_refine_ls_R_factor_all 0.0443
_refine_ls_R_factor_gt 0.0412
_refine_ls_shift/su_max 0.000
_refine_ls_shift/su_mean 0.000
_refine_ls_structure_factor_coef Fsqd
_refine_ls_weighting_details 'w=1/[\s^2^(Fo^2^)+(0.0270P)^2^+2.7903P] where P=(Fo^2^+2Fc^2^)/3'
_refine_ls_weighting_scheme calc
_refine_ls_wR_factor_gt 0.0949
_refine_ls_wR_factor_ref 0.0961
_reflns_Friedel_coverage 0.000
_reflns_number_gt 4386
_reflns_number_total 4691
_reflns_threshold_expression 'I > 2\s(I)'
_cod_data_source_file c9dt01527b2.cif
_cod_data_source_block 2015tdk104
_cod_depositor_comments 'Adding full bibliography for 7700601--7700615.cif.'
_cod_original_cell_volume 2055.20(8)
_cod_database_code 7700615
_chemical_oxdiff_formula (Cu1C13H9N1O2)(C12H10N2O2)
_shelx_space_group_comment
;
The symmetry employed for this shelxl refinement is uniquely defined
by the following loop, which should always be used as a source of
symmetry information in preference to the above space-group names.
They are only intended as comments.
;
_reflns_odcompleteness_completeness 99.32
_reflns_odcompleteness_iscentric 1
_reflns_odcompleteness_theta 27.42
_olex2_refinement_description
;
1. Fixed Uiso
 At 1.2 times of:
  All C(H) groups, All C(H,H) groups
2. Uiso/Uaniso restraints and constraints
Cu1 \\sim O11 \\sim C12 \\sim C13 \\sim C14 \\sim C15 \\sim C16 \\sim C17 \\sim
N18 \\sim C19 \\sim C20 \\sim C21 \\sim C22 \\sim C23 \\sim C24 \\sim C25 \\sim
O26 \\sim Cu2 \\sim O31 \\sim C32 \\sim C33 \\sim C34 \\sim C35 \\sim C36 \\sim
C37 \\sim N38 \\sim C39 \\sim C40 \\sim C41 \\sim C42 \\sim C43 \\sim C44 \\sim
C45 \\sim O46: within 2A with sigma of 0.04 and sigma for terminal atoms of 0.08
3. Rigid body (RIGU) restrains
 Cu1, O11, C12, C13, C14, C15, C16, C17, N18, C19, C20, C21, C22, C23, C24,
 C25, O26, Cu2, O31, C32, C33, C34, C35, C36, C37, N38, C39, C40, C41, C42, C43,
  C44, C45, O46
 with sigma for 1-2 distances of 0.004 and sigma for 1-3 distances of 0.004
4. Same fragment restrains
{Cu1, O11, C12, C13, C14, C15, C16, C17, N18, C19, C20, C21, C22, C23, C24,
C25, O26} sigma for 1-2: 0.02, 1-3: 0.04
as
{Cu2, O31, C32, C33, C34, C35, C36, C37, N38, C39, C40, C41, C42, C43, C44,
C45, O46}
5. Others
 Sof(Cu2)=Sof(O31)=Sof(C32)=Sof(C33)=Sof(H33)=Sof(C34)=Sof(H34)=Sof(C35)=
 Sof(H35)=Sof(C36)=Sof(H36)=Sof(C37)=Sof(N38)=Sof(C39)=Sof(H39)=Sof(C40)=
 Sof(C41)=Sof(H41)=Sof(C42)=Sof(H42)=Sof(C43)=Sof(H43)=Sof(C44)=Sof(H44)=
 Sof(C45)=Sof(O46)=1-FVAR(1)
 Sof(Cu1)=Sof(O11)=Sof(C12)=Sof(C13)=Sof(H13)=Sof(C14)=Sof(H14)=Sof(C15)=
 Sof(H15)=Sof(C16)=Sof(H16)=Sof(C17)=Sof(N18)=Sof(C19)=Sof(H19)=Sof(C20)=
 Sof(C21)=Sof(H21)=Sof(C22)=Sof(H22)=Sof(C23)=Sof(H23)=Sof(C24)=Sof(H24)=
 Sof(C25)=Sof(O26)=FVAR(1)
6.a Secondary CH2 refined with riding coordinates:
 C57(H57A,H57B)
6.b Aromatic/amide H refined with riding coordinates:
 C52(H52), C53(H53), C55(H55), C56(H56), C59(H59), C60(H60), C62(H62),
 C63(H63), C13(H13), C14(H14), C15(H15), C16(H16), C19(H19), C21(H21), C22(H22),
  C23(H23), C24(H24), C33(H33), C34(H34), C35(H35), C36(H36), C39(H39),
 C41(H41), C42(H42), C43(H43), C44(H44)
;
_shelx_shelxl_version_number 2014/7
_olex2_exptl_crystal_mounting_method Mitegen
_olex2_submission_special_instructions 'No special instructions were received'
_oxdiff_exptl_absorpt_empirical_details
;
Empirical correction (ABSPACK) includes:
- Absorption correction using spherical harmonics
- Frame scaling
- Detector area scaling
;
_oxdiff_exptl_absorpt_empirical_full_max 1.591
_oxdiff_exptl_absorpt_empirical_full_min 0.705

loop_
_space_group_symop_operation_xyz
'x, y, z'
'-x, y+1/2, -z+1/2'
'-x, -y, -z'
'x, -y-1/2, z-1/2'

loop_
_atom_site_label
_atom_site_type_symbol
_atom_site_fract_x
_atom_site_fract_y
_atom_site_fract_z
_atom_site_U_iso_or_equiv
_atom_site_adp_type
_atom_site_occupancy
_atom_site_site_symmetry_order
_atom_site_calc_flag
_atom_site_refinement_flags_posn
_atom_site_refinement_flags_adp
_atom_site_refinement_flags_occupancy
_atom_site_disorder_assembly
_atom_site_disorder_group
N51 N 0.8271(3) 0.60916(6) 0.55863(17) 0.0203(4) Uani 1 1 d . . . . .
C52 C 1.0076(3) 0.59634(7) 0.6143(2) 0.0203(4) Uani 1 1 d . . . . .
H52 H 1.0364 0.6067 0.6922 0.024 Uiso 1 1 calc R . . . .
C53 C 1.1522(3) 0.56838(7) 0.56028(19) 0.0192(4) Uani 1 1 d . . . . .
H53 H 1.2748 0.5599 0.6020 0.023 Uiso 1 1 calc R . . . .
C54 C 1.1139(3) 0.55295(7) 0.44363(19) 0.0180(4) Uani 1 1 d . . . . .
C55 C 0.9285(3) 0.56696(8) 0.3863(2) 0.0212(4) Uani 1 1 d . . . . .
H55 H 0.8973 0.5576 0.3079 0.025 Uiso 1 1 calc R . . . .
C56 C 0.7904(3) 0.59475(8) 0.4455(2) 0.0228(5) Uani 1 1 d . . . . .
H56 H 0.6673 0.6038 0.4054 0.027 Uiso 1 1 calc R . . . .
C57 C 1.2675(3) 0.52105(8) 0.38527(19) 0.0208(4) Uani 1 1 d . . . . .
H57A H 1.4063 0.5279 0.4181 0.025 Uiso 1 1 calc R . . . .
H57B H 1.2353 0.4891 0.4061 0.025 Uiso 1 1 calc R . . . .
C58 C 1.2688(3) 0.52502(8) 0.25088(19) 0.0183(4) Uani 1 1 d . . . . .
C59 C 1.2338(3) 0.48619(8) 0.1778(2) 0.0203(4) Uani 1 1 d . . . . .
H59 H 1.2070 0.4574 0.2124 0.024 Uiso 1 1 calc R . . . .
C60 C 1.2384(3) 0.48995(8) 0.0544(2) 0.0200(4) Uani 1 1 d . . . . .
H60 H 1.2148 0.4641 0.0054 0.024 Uiso 1 1 calc R . . . .
C61 C 1.2792(3) 0.53330(8) 0.00587(19) 0.0186(4) Uani 1 1 d . . . . .
C62 C 1.3168(3) 0.57247(8) 0.0753(2) 0.0201(4) Uani 1 1 d . . . . .
H62 H 1.3455 0.6010 0.0402 0.024 Uiso 1 1 calc R . . . .
C63 C 1.3105(3) 0.56807(8) 0.1982(2) 0.0211(4) Uiso 1 1 d . . . . .
H63 H 1.3344 0.5941 0.2466 0.025 Uiso 1 1 calc R . . . .
N64 N 1.2888(3) 0.53763(7) -0.12446(17) 0.0224(4) Uani 1 1 d . . . . .
O65 O 1.2656(3) 0.50261(6) -0.18593(15) 0.0273(4) Uani 1 1 d . . . . .
O66 O 1.3223(3) 0.57649(6) -0.16639(15) 0.0325(4) Uani 1 1 d . . . . .
Cu1 Cu 0.61192(14) 0.64918(3) 0.63410(13) 0.01812(17) Uani 0.795(5) 1 d D U P A 1
O11 O 0.4598(4) 0.65726(10) 0.4837(3) 0.0217(5) Uani 0.795(5) 1 d D U P A 1
C12 C 0.2834(7) 0.6803(2) 0.4959(4) 0.0186(9) Uani 0.795(5) 1 d D U P A 1
C13 C 0.1423(8) 0.6892(2) 0.3994(4) 0.0206(9) Uani 0.795(5) 1 d D U P A 1
H13 H 0.1736 0.6795 0.3227 0.025 Uiso 0.795(5) 1 calc R . P A 1
C14 C -0.0428(8) 0.7123(2) 0.4173(5) 0.0216(10) Uani 0.795(5) 1 d D U P A 1
H14 H -0.1361 0.7174 0.3528 0.026 Uiso 0.795(5) 1 calc R . P A 1
C15 C -0.0915(10) 0.7281(3) 0.5316(5) 0.0227(11) Uani 0.795(5) 1 d D U P A 1
H15 H -0.2156 0.7439 0.5426 0.027 Uiso 0.795(5) 1 calc R . P A 1
C16 C 0.0456(8) 0.7200(2) 0.6279(5) 0.0216(9) Uani 0.795(5) 1 d D U P A 1
H16 H 0.0140 0.7306 0.7038 0.026 Uiso 0.795(5) 1 calc R . P A 1
C17 C 0.2317(8) 0.6960(2) 0.6113(4) 0.0186(9) Uani 0.795(5) 1 d D U P A 1
N18 N 0.3827(4) 0.68370(8) 0.7020(2) 0.0197(6) Uani 0.795(5) 1 d D U P A 1
C19 C 0.3603(5) 0.69247(10) 0.8140(3) 0.0209(6) Uani 0.795(5) 1 d D U P A 1
H19 H 0.2415 0.7087 0.8345 0.025 Uiso 0.795(5) 1 calc R . P A 1
C20 C 0.5041(9) 0.6792(3) 0.9096(4) 0.0190(10) Uani 0.795(5) 1 d D U P A 1
C21 C 0.4550(11) 0.6914(3) 1.0287(4) 0.0228(11) Uani 0.795(5) 1 d D U P A 1
H21 H 0.3339 0.7082 1.0410 0.027 Uiso 0.795(5) 1 calc R . P A 1
C22 C 0.5806(9) 0.6792(2) 1.1256(4) 0.0248(11) Uani 0.795(5) 1 d D U P A 1
H22 H 0.5450 0.6873 1.2028 0.030 Uiso 0.795(5) 1 calc R . P A 1
C23 C 0.7635(7) 0.65414(17) 1.1064(4) 0.0241(9) Uani 0.795(5) 1 d D U P A 1
H23 H 0.8493 0.6453 1.1716 0.029 Uiso 0.795(5) 1 calc R . P A 1
C24 C 0.8181(7) 0.64236(16) 0.9925(4) 0.0221(8) Uani 0.795(5) 1 d D U P A 1
H24 H 0.9416 0.6262 0.9824 0.027 Uiso 0.795(5) 1 calc R . P A 1
C25 C 0.6918(8) 0.65414(19) 0.8900(4) 0.0189(8) Uani 0.795(5) 1 d D U P A 1
O26 O 0.7532(5) 0.64096(12) 0.7844(3) 0.0233(6) Uani 0.795(5) 1 d D U P A 1
Cu2 Cu 0.6451(6) 0.64730(11) 0.6751(5) 0.0202(7) Uani 0.205(5) 1 d D U P A 2
O31 O 0.8063(18) 0.6343(5) 0.8171(9) 0.020(2) Uani 0.205(5) 1 d D U P A 2
C32 C 0.726(3) 0.6503(8) 0.9175(13) 0.018(3) Uani 0.205(5) 1 d D U P A 2
C33 C 0.806(3) 0.6438(6) 1.0346(13) 0.019(3) Uani 0.205(5) 1 d D U P A 2
H33 H 0.9288 0.6271 1.0482 0.023 Uiso 0.205(5) 1 calc R . P A 2
C34 C 0.704(3) 0.6618(7) 1.1291(14) 0.020(3) Uani 0.205(5) 1 d D U P A 2
H34 H 0.7591 0.6573 1.2066 0.024 Uiso 0.205(5) 1 calc R . P A 2
C35 C 0.521(3) 0.6864(8) 1.1116(17) 0.019(3) Uani 0.205(5) 1 d D U P A 2
H35 H 0.4533 0.6982 1.1772 0.023 Uiso 0.205(5) 1 calc R . P A 2
C36 C 0.439(4) 0.6938(10) 0.9985(14) 0.016(3) Uani 0.205(5) 1 d D U P A 2
H36 H 0.3142 0.7100 0.9871 0.019 Uiso 0.205(5) 1 calc R . P A 2
C37 C 0.542(4) 0.6768(12) 0.9004(14) 0.016(3) Uani 0.205(5) 1 d D U P A 2
N38 N 0.4573(14) 0.6800(3) 0.7808(7) 0.016(2) Uani 0.205(5) 1 d D U P A 2
C39 C 0.2818(16) 0.6991(4) 0.7478(9) 0.019(2) Uani 0.205(5) 1 d D U P A 2
H39 H 0.2050 0.7123 0.8080 0.023 Uiso 0.205(5) 1 calc R . P A 2
C40 C 0.194(3) 0.7019(9) 0.6286(14) 0.017(3) Uani 0.205(5) 1 d D U P A 2
C41 C -0.005(3) 0.7226(9) 0.6072(18) 0.019(3) Uani 0.205(5) 1 d D U P A 2
H41 H -0.0730 0.7349 0.6720 0.023 Uiso 0.205(5) 1 calc R . P A 2
C42 C -0.100(3) 0.7253(9) 0.4974(16) 0.016(3) Uani 0.205(5) 1 d D U P A 2
H42 H -0.2279 0.7401 0.4856 0.019 Uiso 0.205(5) 1 calc R . P A 2
C43 C 0.001(3) 0.7051(9) 0.4024(18) 0.018(3) Uani 0.205(5) 1 d D U P A 2
H43 H -0.0615 0.7059 0.3258 0.021 Uiso 0.205(5) 1 calc R . P A 2
C44 C 0.190(3) 0.6840(8) 0.4197(16) 0.016(3) Uani 0.205(5) 1 d D U P A 2
H44 H 0.2525 0.6706 0.3543 0.020 Uiso 0.205(5) 1 calc R . P A 2
C45 C 0.295(3) 0.6818(8) 0.5322(13) 0.014(3) Uani 0.205(5) 1 d D U P A 2
O46 O 0.4765(14) 0.6592(3) 0.5361(9) 0.0163(19) Uani 0.205(5) 1 d D U P A 2

loop_
_atom_site_aniso_label
_atom_site_aniso_U_11
_atom_site_aniso_U_22
_atom_site_aniso_U_33
_atom_site_aniso_U_23
_atom_site_aniso_U_13
_atom_site_aniso_U_12
N51 0.0182(9) 0.0153(9) 0.0278(10) 0.0016(7) 0.0059(7) -0.0004(7)
C52 0.0227(11) 0.0172(10) 0.0214(10) 0.0018(8) 0.0055(8) -0.0023(8)
C53 0.0193(10) 0.0186(10) 0.0197(10) 0.0023(8) 0.0020(8) 0.0000(8)
C54 0.0192(10) 0.0142(10) 0.0207(10) 0.0026(8) 0.0040(8) -0.0010(8)
C55 0.0215(10) 0.0201(11) 0.0218(11) -0.0013(8) -0.0003(8) -0.0021(8)
C56 0.0186(10) 0.0200(11) 0.0297(12) 0.0026(9) 0.0003(9) 0.0005(8)
C57 0.0225(10) 0.0180(10) 0.0222(11) 0.0026(8) 0.0048(8) 0.0027(8)
C58 0.0144(9) 0.0202(11) 0.0204(10) 0.0013(8) 0.0036(8) 0.0027(8)
C59 0.0155(10) 0.0175(10) 0.0282(11) 0.0006(9) 0.0052(8) 0.0006(8)
C60 0.0153(9) 0.0191(11) 0.0257(11) -0.0052(8) 0.0018(8) -0.0007(8)
C61 0.0140(9) 0.0226(11) 0.0193(10) -0.0016(8) 0.0004(8) 0.0014(8)
C62 0.0211(10) 0.0175(10) 0.0218(11) 0.0019(8) 0.0029(8) 0.0014(8)
N64 0.0166(9) 0.0274(10) 0.0230(10) -0.0031(8) -0.0017(7) 0.0001(7)
O65 0.0262(8) 0.0311(9) 0.0244(8) -0.0103(7) 0.0003(7) -0.0028(7)
O66 0.0480(11) 0.0291(9) 0.0201(8) 0.0049(7) -0.0040(7) -0.0028(8)
Cu1 0.0175(3) 0.0175(2) 0.0196(4) -0.0002(3) 0.0031(3) 0.00242(17)
O11 0.0184(10) 0.0269(12) 0.0197(13) 0.0015(12) -0.0002(10) 0.0048(8)
C12 0.0186(15) 0.0150(16) 0.022(2) 0.0014(18) 0.0023(15) 0.0001(12)
C13 0.020(2) 0.018(2) 0.0232(18) 0.0035(15) -0.0008(14) -0.0007(17)
C14 0.019(2) 0.017(2) 0.029(2) 0.0038(16) -0.0007(15) 0.0023(15)
C15 0.0226(19) 0.0192(19) 0.026(2) -0.001(2) 0.0013(19) 0.0040(14)
C16 0.021(2) 0.0174(18) 0.0260(19) -0.0016(15) 0.0009(15) 0.0003(17)
C17 0.0176(19) 0.015(2) 0.0231(18) 0.0019(14) 0.0013(14) 0.0017(14)
N18 0.0212(12) 0.0153(11) 0.0228(13) 0.0013(9) 0.0024(10) 0.0001(9)
C19 0.0228(15) 0.0165(14) 0.0239(15) -0.0023(11) 0.0054(12) 0.0008(11)
C20 0.020(2) 0.014(2) 0.0231(18) -0.0004(14) 0.0040(14) -0.0018(17)
C21 0.029(2) 0.0183(19) 0.022(2) -0.006(2) 0.006(2) -0.0025(15)
C22 0.028(3) 0.025(3) 0.0209(17) -0.0042(15) 0.0018(17) -0.006(2)
C23 0.028(2) 0.024(2) 0.020(2) -0.0007(15) 0.0001(15) -0.0030(16)
C24 0.0247(16) 0.0225(16) 0.0191(19) -0.0021(17) 0.0003(16) 0.0003(12)
C25 0.0221(19) 0.0154(17) 0.0191(17) 0.0002(15) -0.0001(13) -0.0025(14)
O26 0.0233(14) 0.0282(14) 0.0185(14) -0.0017(11) 0.0015(10) 0.0055(11)
Cu2 0.0214(11) 0.0184(8) 0.0210(16) -0.0017(10) 0.0029(11) 0.0018(7)
O31 0.021(5) 0.025(5) 0.012(4) -0.002(3) 0.001(3) 0.003(4)
C32 0.018(5) 0.021(6) 0.017(5) -0.001(4) 0.003(4) 0.001(4)
C33 0.019(5) 0.023(6) 0.015(5) -0.002(5) 0.001(5) 0.000(4)
C34 0.021(7) 0.022(7) 0.016(5) -0.003(4) 0.003(4) 0.001(5)
C35 0.018(7) 0.020(7) 0.019(6) -0.002(4) 0.003(4) 0.001(5)
C36 0.015(5) 0.016(6) 0.017(5) 0.000(5) -0.001(4) -0.005(4)
C37 0.021(6) 0.016(6) 0.011(4) -0.002(3) 0.004(3) -0.004(5)
N38 0.023(4) 0.011(4) 0.015(4) -0.002(3) 0.006(3) 0.001(3)
C39 0.024(4) 0.017(5) 0.017(4) -0.004(3) 0.006(3) 0.003(3)
C40 0.018(6) 0.013(6) 0.020(5) -0.002(4) 0.003(4) 0.000(4)
C41 0.016(6) 0.019(6) 0.024(6) -0.003(5) 0.001(4) 0.006(5)
C42 0.015(5) 0.011(6) 0.021(6) -0.001(6) -0.004(5) 0.002(4)
C43 0.020(7) 0.014(7) 0.019(5) -0.002(4) 0.001(4) 0.005(5)
C44 0.014(6) 0.014(6) 0.020(6) 0.001(4) 0.000(4) 0.007(4)
C45 0.013(4) 0.010(5) 0.019(5) 0.004(5) -0.002(4) 0.000(3)
O46 0.016(3) 0.018(4) 0.015(4) 0.004(4) -0.002(3) 0.006(3)

loop_
_atom_type_symbol
_atom_type_description
_atom_type_scat_dispersion_real
_atom_type_scat_dispersion_imag
_atom_type_scat_source
C C 0.0033 0.0016 'International Tables Vol C Tables 4.2.6.8 and 6.1.1.4'
H H 0.0000 0.0000 'International Tables Vol C Tables 4.2.6.8 and 6.1.1.4'
Cu Cu 0.3201 1.2651 'International Tables Vol C Tables 4.2.6.8 and 6.1.1.4'
N N 0.0061 0.0033 'International Tables Vol C Tables 4.2.6.8 and 6.1.1.4'
O O 0.0106 0.0060 'International Tables Vol C Tables 4.2.6.8 and 6.1.1.4'

loop_
_geom_angle_atom_site_label_1
_geom_angle_atom_site_label_2
_geom_angle_atom_site_label_3
_geom_angle
C52 N51 Cu1 123.85(16)
C52 N51 Cu2 110.4(2)
C56 N51 C52 117.84(19)
C56 N51 Cu1 118.30(16)
C56 N51 Cu2 131.7(2)
N51 C52 H52 118.7
N51 C52 C53 122.5(2)
C53 C52 H52 118.7
C52 C53 H53 120.1
C52 C53 C54 119.8(2)
C54 C53 H53 120.1
C53 C54 C57 120.21(19)
C55 C54 C53 117.2(2)
C55 C54 C57 122.6(2)
C54 C55 H55 120.0
C56 C55 C54 120.1(2)
C56 C55 H55 120.0
N51 C56 C55 122.5(2)
N51 C56 H56 118.7
C55 C56 H56 118.7
C54 C57 H57A 108.7
C54 C57 H57B 108.7
H57A C57 H57B 107.6
C58 C57 C54 114.43(18)
C58 C57 H57A 108.7
C58 C57 H57B 108.7
C59 C58 C57 121.1(2)
C59 C58 C63 119.3(2)
C63 C58 C57 119.6(2)
C58 C59 H59 119.6
C60 C59 C58 120.7(2)
C60 C59 H59 119.6
C59 C60 H60 120.9
C59 C60 C61 118.1(2)
C61 C60 H60 120.9
C60 C61 N64 118.75(19)
C62 C61 C60 122.9(2)
C62 C61 N64 118.4(2)
C61 C62 H62 120.9
C61 C62 C63 118.2(2)
C63 C62 H62 120.9
C58 C63 H63 119.6
C62 C63 C58 120.8(2)
C62 C63 H63 119.6
O65 N64 C61 118.64(19)
O65 N64 O66 123.3(2)
O66 N64 C61 118.01(18)
O11 Cu1 N51 92.07(10)
O11 Cu1 N18 85.06(12)
N18 Cu1 N51 174.47(10)
O26 Cu1 N51 89.29(11)
O26 Cu1 O11 178.17(13)
O26 Cu1 N18 93.49(13)
C12 O11 Cu1 112.2(2)
O11 C12 C13 122.8(4)
O11 C12 C17 119.0(4)
C13 C12 C17 118.2(4)
C12 C13 H13 119.7
C14 C13 C12 120.6(5)
C14 C13 H13 119.7
C13 C14 H14 119.6
C13 C14 C15 120.7(5)
C15 C14 H14 119.6
C14 C15 H15 120.1
C16 C15 C14 119.8(5)
C16 C15 H15 120.1
C15 C16 H16 120.0
C15 C16 C17 120.0(5)
C17 C16 H16 120.0
C12 C17 N18 113.1(3)
C16 C17 C12 120.7(4)
C16 C17 N18 126.2(4)
C17 N18 Cu1 110.7(2)
C19 N18 Cu1 126.2(2)
C19 N18 C17 123.0(3)
N18 C19 H19 117.4
N18 C19 C20 125.2(3)
C20 C19 H19 117.4
C21 C20 C19 118.0(4)
C21 C20 C25 119.2(4)
C25 C20 C19 122.8(4)
C20 C21 H21 119.0
C22 C21 C20 122.0(5)
C22 C21 H21 119.0
C21 C22 H22 120.6
C21 C22 C23 118.7(4)
C23 C22 H22 120.6
C22 C23 H23 119.5
C24 C23 C22 120.9(4)
C24 C23 H23 119.5
C23 C24 H24 119.0
C23 C24 C25 122.0(4)
C25 C24 H24 119.0
C24 C25 C20 117.1(4)
O26 C25 C20 124.6(4)
O26 C25 C24 118.3(4)
C25 O26 Cu1 127.6(2)
O31 Cu2 N51 96.7(4)
O31 Cu2 N38 85.3(4)
N38 Cu2 N51 175.8(3)
O46 Cu2 N51 84.2(3)
O46 Cu2 O31 178.0(5)
O46 Cu2 N38 93.6(4)
C32 O31 Cu2 114.7(9)
O31 C32 C33 126.9(13)
O31 C32 C37 115.0(12)
C33 C32 C37 118.1(13)
C32 C33 H33 119.9
C34 C33 C32 120.3(14)
C34 C33 H33 119.9
C33 C34 H34 119.5
C33 C34 C35 121.0(15)
C35 C34 H34 119.5
C34 C35 H35 119.8
C36 C35 C34 120.4(17)
C36 C35 H35 119.8
C35 C36 H36 120.2
C35 C36 C37 119.7(18)
C37 C36 H36 120.2
C32 C37 N38 116.6(13)
C36 C37 C32 120.4(15)
C36 C37 N38 122.6(14)
C37 N38 Cu2 108.2(8)
C39 N38 Cu2 125.5(7)
C39 N38 C37 126.2(10)
N38 C39 H39 116.6
N38 C39 C40 126.8(10)
C40 C39 H39 116.6
C41 C40 C39 120.1(13)
C45 C40 C39 120.8(13)
C45 C40 C41 119.0(14)
C40 C41 H41 118.4
C42 C41 C40 123.2(17)
C42 C41 H41 118.4
C41 C42 H42 121.3
C41 C42 C43 117.5(18)
C43 C42 H42 121.3
C42 C43 H43 119.5
C44 C43 C42 121.0(18)
C44 C43 H43 119.5
C43 C44 H44 118.7
C43 C44 C45 122.6(16)
C45 C44 H44 118.7
C44 C45 C40 116.6(13)
O46 C45 C40 127.4(12)
O46 C45 C44 115.9(13)
C45 O46 Cu2 125.9(9)

loop_
_geom_bond_atom_site_label_1
_geom_bond_atom_site_label_2
_geom_bond_distance
N51 C52 1.344(3)
N51 C56 1.341(3)
N51 Cu1 2.0075(19)
N51 Cu2 2.092(4)
C52 H52 0.9300
C52 C53 1.384(3)
C53 H53 0.9300
C53 C54 1.388(3)
C54 C55 1.388(3)
C54 C57 1.512(3)
C55 H55 0.9300
C55 C56 1.380(3)
C56 H56 0.9300
C57 H57A 0.9700
C57 H57B 0.9700
C57 C58 1.505(3)
C58 C59 1.394(3)
C58 C63 1.398(3)
C59 H59 0.9300
C59 C60 1.384(3)
C60 H60 0.9300
C60 C61 1.386(3)
C61 C62 1.381(3)
C61 N64 1.464(3)
C62 H62 0.9300
C62 C63 1.381(3)
C63 H63 0.9300
N64 O65 1.222(2)
N64 O66 1.231(3)
Cu1 O11 1.923(3)
Cu1 N18 1.953(3)
Cu1 O26 1.890(3)
O11 C12 1.323(4)
C12 C13 1.403(5)
C12 C17 1.417(5)
C13 H13 0.9300
C13 C14 1.382(5)
C14 H14 0.9300
C14 C15 1.401(6)
C15 H15 0.9300
C15 C16 1.382(6)
C16 H16 0.9300
C16 C17 1.398(5)
C17 N18 1.419(5)
N18 C19 1.289(4)
C19 H19 0.9300
C19 C20 1.434(6)
C20 C21 1.423(6)
C20 C25 1.428(5)
C21 H21 0.9300
C21 C22 1.370(6)
C22 H22 0.9300
C22 C23 1.401(6)
C23 H23 0.9300
C23 C24 1.375(5)
C24 H24 0.9300
C24 C25 1.417(5)
C25 O26 1.314(4)
Cu2 O31 1.895(9)
Cu2 N38 1.960(9)
Cu2 O46 1.888(8)
O31 C32 1.333(14)
C32 C33 1.399(14)
C32 C37 1.410(16)
C33 H33 0.9300
C33 C34 1.364(14)
C34 H34 0.9300
C34 C35 1.379(14)
C35 H35 0.9300
C35 C36 1.365(15)
C36 H36 0.9300
C36 C37 1.391(16)
C37 N38 1.425(15)
N38 C39 1.293(12)
C39 H39 0.9300
C39 C40 1.428(15)
C40 C41 1.416(15)
C40 C45 1.404(14)
C41 H41 0.9300
C41 C42 1.350(15)
C42 H42 0.9300
C42 C43 1.392(15)
C43 H43 0.9300
C43 C44 1.364(15)
C44 H44 0.9300
C44 C45 1.402(14)
C45 O46 1.333(14)

loop_
_geom_torsion_atom_site_label_1
_geom_torsion_atom_site_label_2
_geom_torsion_atom_site_label_3
_geom_torsion_atom_site_label_4
_geom_torsion
N51 C52 C53 C54 0.7(3)
N51 Cu1 O26 C25 -172.5(4)
N51 Cu2 O31 C32 -174.5(14)
N51 Cu2 O46 C45 174.9(15)
C52 N51 C56 C55 1.1(3)
C52 C53 C54 C55 0.3(3)
C52 C53 C54 C57 -177.92(19)
C53 C54 C55 C56 -0.5(3)
C53 C54 C57 C58 -152.1(2)
C54 C55 C56 N51 -0.2(3)
C54 C57 C58 C59 -123.5(2)
C54 C57 C58 C63 58.0(3)
C55 C54 C57 C58 29.8(3)
C56 N51 C52 C53 -1.4(3)
C57 C54 C55 C56 177.6(2)
C57 C58 C59 C60 -178.98(19)
C57 C58 C63 C62 178.7(2)
C58 C59 C60 C61 0.1(3)
C59 C58 C63 C62 0.2(3)
C59 C60 C61 C62 0.6(3)
C59 C60 C61 N64 178.77(18)
C60 C61 C62 C63 -0.9(3)
C60 C61 N64 O65 -1.8(3)
C60 C61 N64 O66 179.0(2)
C61 C62 C63 C58 0.5(3)
C62 C61 N64 O65 176.52(19)
C62 C61 N64 O66 -2.7(3)
C63 C58 C59 C60 -0.5(3)
N64 C61 C62 C63 -179.08(19)
Cu1 N51 C52 C53 179.44(16)
Cu1 N51 C56 C55 -179.67(17)
Cu1 O11 C12 C13 -177.9(4)
Cu1 O11 C12 C17 0.9(6)
Cu1 N18 C19 C20 1.6(6)
O11 C12 C13 C14 178.2(5)
O11 C12 C17 C16 -179.3(6)
O11 C12 C17 N18 -0.7(7)
C12 C13 C14 C15 1.3(8)
C12 C17 N18 Cu1 0.2(6)
C12 C17 N18 C19 -176.2(4)
C13 C12 C17 C16 -0.4(8)
C13 C12 C17 N18 178.1(5)
C13 C14 C15 C16 -0.8(8)
C14 C15 C16 C17 -0.3(8)
C15 C16 C17 C12 0.9(8)
C15 C16 C17 N18 -177.4(6)
C16 C17 N18 Cu1 178.7(5)
C16 C17 N18 C19 2.2(8)
C17 C12 C13 C14 -0.7(7)
C17 N18 C19 C20 177.5(6)
N18 Cu1 O26 C25 2.7(4)
N18 C19 C20 C21 -179.6(5)
N18 C19 C20 C25 -0.1(10)
C19 C20 C21 C22 178.3(7)
C19 C20 C25 C24 -178.7(6)
C19 C20 C25 O26 0.5(11)
C20 C21 C22 C23 0.4(9)
C20 C25 O26 Cu1 -2.2(8)
C21 C20 C25 C24 0.7(10)
C21 C20 C25 O26 179.9(6)
C21 C22 C23 C24 0.7(7)
C22 C23 C24 C25 -1.0(6)
C23 C24 C25 C20 0.3(7)
C23 C24 C25 O26 -178.9(4)
C24 C25 O26 Cu1 176.9(3)
C25 C20 C21 C22 -1.1(11)
Cu2 N51 C52 C53 176.08(19)
Cu2 N51 C56 C55 -175.7(2)
Cu2 O31 C32 C33 176.6(18)
Cu2 O31 C32 C37 -4(3)
Cu2 N38 C39 C40 -3(2)
O31 C32 C33 C34 -179(2)
O31 C32 C37 C36 177(3)
O31 C32 C37 N38 5(4)
C32 C33 C34 C35 0(3)
C32 C37 N38 Cu2 -3(3)
C32 C37 N38 C39 173.7(19)
C33 C32 C37 C36 -3(4)
C33 C32 C37 N38 -176(2)
C33 C34 C35 C36 -1(3)
C34 C35 C36 C37 -1(4)
C35 C36 C37 C32 3(4)
C35 C36 C37 N38 175(3)
C36 C37 N38 Cu2 -175(3)
C36 C37 N38 C39 2(4)
C37 C32 C33 C34 2(3)
C37 N38 C39 C40 -179(3)
N38 Cu2 O31 C32 1.8(14)
N38 Cu2 O46 C45 -1.4(15)
N38 C39 C40 C41 177.7(17)
N38 C39 C40 C45 2(3)
C39 C40 C41 C42 -178(2)
C39 C40 C45 C44 176(2)
C39 C40 C45 O46 -1(4)
C40 C41 C42 C43 2(4)
C40 C45 O46 Cu2 1(3)
C41 C40 C45 C44 0(3)
C41 C40 C45 O46 -177(2)
C41 C42 C43 C44 -1(3)
C42 C43 C44 C45 -1(3)
C43 C44 C45 C40 1(3)
C43 C44 C45 O46 179(2)
C44 C45 O46 Cu2 -176.2(13)
C45 C40 C41 C42 -2(4)
